data_7707806
loop_
_publ_author_name
'Mouchel Dit Leguerrier, D.'
'Barr\'e, R'
'Ruet, Q.'
'Imbert, D.'
'Philouze, C.'
'Fries, P. H.'
'Martel-Frachet, V'
'Molloy, J. K.'
'Thomas, F.'

_publ_section_title
;
 Lanthanide complexes of DOTA-nitroxide conjugates for redox imaging:
 spectroelectrochemistry, CEST, relaxivity, and cytotoxicity.
;
_journal_issue 31
_journal_name_full 'Dalton transactions (Cambridge, England : 2003)'
_journal_page_first 10826
_journal_page_last 10837
_journal_paper_doi 10.1039/d1dt01628h
_journal_volume 50
_journal_year 2021
_chemical_formula_moiety '0.5(Br), C26 H47 N8 Na O4, H2 O, 0.5(Cl)'
_chemical_formula_sum 'C26 H49 Br0.5 Cl0.5 N8 Na O5'
_chemical_formula_weight 634.40
_space_group_crystal_system triclinic
_space_group_IT_number 2
_space_group_name_Hall '-P 1'
_space_group_name_H-M_alt 'P -1'
_atom_sites_solution_hydrogens mixed
_audit_creation_date 2020-04-14
_audit_creation_method
;
Olex2 1.2
(compiled 2014.07.22 svn.r2960 for OlexSys, GUI svn.r4862)
;
_audit_update_record
;
2020-04-15 deposited with the CCDC.	2021-06-25 downloaded from the CCDC.
;
_cell_angle_alpha 108.37(3)
_cell_angle_beta 95.20(3)
_cell_angle_gamma 97.87(3)
_cell_formula_units_Z 2
_cell_length_a 10.316(2)
_cell_length_b 13.339(3)
_cell_length_c 13.358(3)
_cell_measurement_reflns_used 26201
_cell_measurement_temperature 200
_cell_measurement_theta_max 25.000
_cell_measurement_theta_min 1.623
_cell_volume 1710.4(7)
_computing_cell_refinement EvalCCD
_computing_data_collection Collect
_computing_data_reduction EvalCCD
_computing_molecular_graphics 'Olex2 (Dolomanov et al., 2009)'
_computing_publication_material 'Olex2 (Dolomanov et al., 2009)'
_computing_structure_refinement 'SHELXL-2014/7 (Sheldrick, 2014)'
_diffrn_ambient_temperature 200
_diffrn_detector 'CCD area detector'
_diffrn_detector_type 'APEX II'
_diffrn_measured_fraction_theta_full 0.988
_diffrn_measured_fraction_theta_max 0.988
_diffrn_measurement_device '\k-geometry 4 circles diffractometer'
_diffrn_measurement_device_type 'Bruker-AXS-enraf-nonius KappaAPEXII'
_diffrn_measurement_method '\f and \w scans'
_diffrn_radiation_collimation 'Montel optic'
_diffrn_radiation_detector CCD
_diffrn_radiation_monochromator 'Multilayer mirrors'
_diffrn_radiation_probe x-ray
_diffrn_radiation_type MoK\a
_diffrn_radiation_wavelength 0.71073
_diffrn_reflns_av_R_equivalents 0.0744
_diffrn_reflns_av_unetI/netI 0.0518
_diffrn_reflns_Laue_measured_fraction_full 0.988
_diffrn_reflns_Laue_measured_fraction_max 0.988
_diffrn_reflns_limit_h_max 12
_diffrn_reflns_limit_h_min -12
_diffrn_reflns_limit_k_max 15
_diffrn_reflns_limit_k_min -15
_diffrn_reflns_limit_l_max 15
_diffrn_reflns_limit_l_min -15
_diffrn_reflns_number 26201
_diffrn_reflns_point_group_measured_fraction_full 0.988
_diffrn_reflns_point_group_measured_fraction_max 0.988
_diffrn_reflns_theta_full 25.000
_diffrn_reflns_theta_max 25.000
_diffrn_reflns_theta_min 1.623
_diffrn_source 'Incoatec ISG250'
_diffrn_source_target Mo
_diffrn_source_type 'Microfocus sealed tube'
_exptl_absorpt_coefficient_mu 0.714
_exptl_absorpt_correction_T_max 1
_exptl_absorpt_correction_T_min 0.530420
_exptl_absorpt_correction_type multi-scan
_exptl_absorpt_process_details
;
SADABS-2004/1 (Bruker,2004) was used for absorption correction.
R(int) was 0.2997 before and 0.1064 after correction.
The Ratio of minimum to maximum transmission is 0.5304.
The \l/2 correction factor is 0.0015.
;
_exptl_crystal_colour orange
_exptl_crystal_colour_primary orange
_exptl_crystal_density_diffrn 1.232
_exptl_crystal_description block
_exptl_crystal_F_000 676
_exptl_crystal_size_max 0.28
_exptl_crystal_size_mid 0.23
_exptl_crystal_size_min 0.22
_refine_diff_density_max 0.643
_refine_diff_density_min -0.328
_refine_diff_density_rms 0.075
_refine_ls_extinction_method none
_refine_ls_goodness_of_fit_ref 1.079
_refine_ls_hydrogen_treatment constr
_refine_ls_matrix_type full
_refine_ls_number_parameters 635
_refine_ls_number_reflns 5952
_refine_ls_number_restraints 1068
_refine_ls_restrained_S_all 1.006
_refine_ls_R_factor_all 0.0962
_refine_ls_R_factor_gt 0.0741
_refine_ls_shift/su_max 0.001
_refine_ls_shift/su_mean 0.000
_refine_ls_structure_factor_coef Fsqd
_refine_ls_weighting_details 'w=1/[\s^2^(Fo^2^)+(0.1115P)^2^+1.6066P] where P=(Fo^2^+2Fc^2^)/3'
_refine_ls_weighting_scheme calc
_refine_ls_wR_factor_gt 0.1995
_refine_ls_wR_factor_ref 0.2201
_reflns_Friedel_coverage 0.000
_reflns_number_gt 4646
_reflns_number_total 5952
_reflns_threshold_expression 'I > 2\s(I)'
_cod_data_source_file d1dt01628h2.cif
_cod_data_source_block sad2
_cod_depositor_comments 'Adding full bibliography for 7707806.cif.'
_cod_original_formula_sum 'C26 H49 Br0.50 Cl0.50 N8 Na O5'
_cod_database_code 7707806
_shelx_space_group_comment
;
The symmetry employed for this shelxl refinement is uniquely defined
by the following loop, which should always be used as a source of
symmetry information in preference to the above space-group names.
They are only intended as comments.
;
_olex2_refinement_description
;
1. Fixed Uiso
 At 1.2 times of:
  All C(H) groups, All C(H,H) groups, All C(H,H,H,H) groups, All N(H) groups,
  All N(H,H) groups
 At 1.5 times of:
  All C(H,H,H) groups, All O(H,H) groups
2. Restrained distances
 C1-C2B
 1.5 with sigma of 0.02
 C2B-C3B
 1.1 with sigma of 0.02
 C26B-C21B
 1.5 with sigma of 0.02
 C25B-C21B
 1.5 with sigma of 0.02
3. Rigid bond restraints
 C3B, Na1, O2, O1, O3, N3A, N1B, N2A, N1A, C13, N4B, N4A, N2B, N3B, C15, C17,
 C14A, C8A, C7A, C16A, C10A, C9A, C12, C6A, C5A, C1A, C11A, C4A, N6, C10B, C16B,
  C9B, C4B, C1, C11B, C6B, C5B, C8B, C7B, C14B, N7, N8, C2A, H6A, H6B, C2B, C18,
  H8A, H8B, C3A, C19A, C22A, C19B, C22B, C20A, C21A, C20B, C21B, N5, C23A, C24A,
  C26A, C25A, C23B, C24B, C25B, C26B, O4
 with sigma for 1-2 distances of 0.01 and sigma for 1-3 distances of 0.01
 Cl1B, Cl1C
 with sigma for 1-2 distances of 0.01 and sigma for 1-3 distances of 0.01
4. Uiso/Uaniso restraints and constraints
C3B \\sim Na1 \\sim O2 \\sim O1 \\sim O3 \\sim N3A \\sim N4A \\sim N2A \\sim
N1A \\sim C13 \\sim N4B \\sim N1B \\sim N2B \\sim N3B \\sim C15 \\sim C17 \\sim
C14A \\sim C8A \\sim C7A \\sim C16A \\sim C10A \\sim C9A \\sim C12 \\sim C6A
\\sim C5A \\sim C1A \\sim C11A \\sim C4A \\sim N6 \\sim C10B \\sim C16B \\sim
C9B \\sim C4B \\sim C1 \\sim C11B \\sim C6B \\sim C5B \\sim C8B \\sim C7B \\sim
C14B \\sim N7 \\sim N8 \\sim C2A \\sim H6A \\sim H6B \\sim C2B \\sim C18 \\sim
H8A \\sim H8B \\sim C3A \\sim C19A \\sim C22A \\sim C19B \\sim C22B \\sim C20A
\\sim C21A \\sim C20B \\sim C21B \\sim N5 \\sim C23A \\sim C24A \\sim C26A
\\sim C25A \\sim C23B \\sim C24B \\sim C25B \\sim C26B \\sim O4: within 1.7A
with sigma of 0.04 and sigma for terminal atoms of 0.08
Cl1B \\sim Cl1C: within 1.7A with sigma of 0.04 and sigma for terminal atoms of
0.08
Cl1A \\sim Cl1B: within 1.7A with sigma of 0.04 and sigma for terminal atoms of
0.08
Cl1A \\sim Cl1B: within 1.7A with sigma of 0.04 and sigma for terminal atoms of
0.08
5. Others
 Sof(H18A)=Sof(H12C)=Sof(H12D)=Sof(C8B)=Sof(H8BA)=Sof(H8BB)=Sof(C6B)=Sof(H6BA)=
 Sof(H6BB)=Sof(C10B)=Sof(H10C)=Sof(H10D)=Sof(C4B)=Sof(H4BA)=Sof(H4BB)=Sof(N4B)=
 Sof(C5B)=Sof(H5BA)=Sof(H5BB)=Sof(N1B)=Sof(C16B)=Sof(H16C)=Sof(H16D)=Sof(C7B)=
 Sof(H7BA)=Sof(H7BB)=Sof(C9B)=Sof(H9BA)=Sof(H9BB)=Sof(N2B)=Sof(C21B)=Sof(C25B)=
 Sof(H25D)=Sof(H25E)=Sof(H25F)=Sof(C20B)=Sof(C23B)=Sof(H23D)=Sof(H23E)=
 Sof(H23F)=Sof(C1)=Sof(H1A)=Sof(H1B)=Sof(C19B)=Sof(H19C)=Sof(H19D)=Sof(C24B)=
 Sof(H24D)=Sof(H24E)=Sof(H24F)=Sof(C14B)=Sof(H14C)=Sof(H14D)=Sof(C22B)=
 Sof(H22C)=Sof(H22D)=Sof(C26B)=Sof(H26D)=Sof(H26E)=Sof(H26F)=Sof(N3B)=Sof(C11B)=
 Sof(H11C)=Sof(H11D)=Sof(C3B)=Sof(H3B)=Sof(C2B)=1-FVAR(1)
 Sof(N3A)=Sof(N4A)=Sof(N2A)=Sof(N1A)=Sof(C14A)=Sof(H14A)=Sof(H14B)=Sof(H18)=
 Sof(C16A)=Sof(H16A)=Sof(H16B)=Sof(C21A)=Sof(C19A)=Sof(H19A)=Sof(H19B)=
 Sof(C22A)=Sof(H22A)=Sof(H22B)=Sof(C20A)=Sof(C8A)=Sof(H8AA)=Sof(H8AB)=Sof(H12A)=
 Sof(H12B)=Sof(C6A)=Sof(H6AA)=Sof(H6AB)=Sof(C26A)=Sof(H26A)=Sof(H26B)=Sof(H26C)=
 Sof(C25A)=Sof(H25A)=Sof(H25B)=Sof(H25C)=Sof(C1A)=Sof(H1AA)=Sof(H1AB)=Sof(C23A)=
 Sof(H23A)=Sof(H23B)=Sof(H23C)=Sof(C10A)=Sof(H10A)=Sof(H10B)=Sof(C11A)=
 Sof(H11A)=Sof(H11B)=Sof(C24A)=Sof(H24A)=Sof(H24B)=Sof(H24C)=Sof(C4A)=Sof(H4AA)=
 Sof(H4AB)=Sof(C9A)=Sof(H9AA)=Sof(H9AB)=Sof(C2A)=Sof(C5A)=Sof(H5AA)=Sof(H5AB)=
 Sof(C7A)=Sof(H7AA)=Sof(H7AB)=Sof(C3A)=Sof(H3A)=FVAR(1)
 Sof(Cl1B)=0.4*(1-FVAR(3))
 Sof(Cl1A)=0.4*FVAR(3)
 Fixed Sof: Br1(0.5) Cl1C(0.1)
6.a Free rotating group:
 O5(H5A,H5B)
6.b Ternary CH refined with riding coordinates:
 C18(H18), C18(H18A)
6.c Secondary CH2 refined with riding coordinates:
 C14A(H14A,H14B), C16A(H16A,H16B), C19A(H19A,H19B), C22A(H22A,H22B), C8A(H8AA,
 H8AB), C12(H12A,H12B), C12(H12C,H12D), C6A(H6AA,H6AB), C1A(H1AA,H1AB),
 C10A(H10A,H10B), C11A(H11A,H11B), C4A(H4AA,H4AB), C9A(H9AA,H9AB), C5A(H5AA,
 H5AB), C7A(H7AA,H7AB), C8B(H8BA,H8BB), C6B(H6BA,H6BB), C10B(H10C,H10D),
 C4B(H4BA,H4BB), C5B(H5BA,H5BB), C16B(H16C,H16D), C7B(H7BA,H7BB), C9B(H9BA,
 H9BB), C1(H1A,H1B), C19B(H19C,H19D), C14B(H14C,H14D), C22B(H22C,H22D),
 C11B(H11C,H11D)
6.d Aromatic/amide H refined with riding coordinates:
 N7(H7)
6.e X=CH2 refined with riding coordinates:
 N8(H8A,H8B), N6(H6A,H6B)
6.f Idealised Me refined as rotating group:
 C26A(H26A,H26B,H26C), C25A(H25A,H25B,H25C), C23A(H23A,H23B,H23C), C24A(H24A,
 H24B,H24C), C25B(H25D,H25E,H25F), C23B(H23D,H23E,H23F), C24B(H24D,H24E,H24F),
 C26B(H26D,H26E,H26F)
6.g :
 C3A(H3A), C3B(H3B)
;
_shelx_shelxl_version_number 2014/7
_olex2_submission_special_instructions 'No special instructions were received'

loop_
_space_group_symop_operation_xyz
'x, y, z'
'-x, -y, -z'

loop_
_atom_site_label
_atom_site_type_symbol
_atom_site_fract_x
_atom_site_fract_y
_atom_site_fract_z
_atom_site_U_iso_or_equiv
_atom_site_adp_type
_atom_site_occupancy
_atom_site_site_symmetry_order
_atom_site_calc_flag
_atom_site_refinement_flags_posn
_atom_site_refinement_flags_adp
_atom_site_refinement_flags_occupancy
_atom_site_disorder_assembly
_atom_site_disorder_group
Br1 Br 0.80191(10) 0.86471(7) 0.33336(7) 0.0713(3) Uani 0.5 1 d . . P . .
Na1 Na 0.12067(13) 0.21733(9) 0.19477(11) 0.0491(4) Uani 1 1 d . U . . .
O2 O 0.2399(2) 0.08602(16) 0.2284(2) 0.0548(6) Uani 1 1 d . U . . .
O1 O -0.0248(2) 0.17277(19) 0.3105(2) 0.0529(6) Uani 1 1 d . U . . .
O4 O 0.3505(3) -0.3722(2) 0.3029(3) 0.0755(9) Uani 1 1 d . U . . .
O3 O -0.0176(3) 0.1359(2) 0.0221(2) 0.0749(9) Uani 1 1 d . U . . .
N5 N 0.3700(3) -0.2785(2) 0.2930(3) 0.0554(8) Uani 1 1 d . U . . .
N3A N 0.3774(4) 0.2762(3) 0.2076(5) 0.0424(10) Uani 0.687(5) 1 d . U P A 1
N4A N 0.1671(5) 0.3162(4) 0.0646(3) 0.0425(10) Uani 0.687(5) 1 d . U P A 1
O5 O 0.7226(3) 0.0493(2) 0.2461(3) 0.0693(8) Uani 1 1 d . . . . .
H5A H 0.7282 -0.0055 0.2647 0.104 Uiso 1 1 d G . . . .
H5B H 0.7917 0.0963 0.2738 0.104 Uiso 1 1 d G . . . .
N7 N 0.4305(3) 0.0257(2) 0.2535(3) 0.0529(7) Uani 1 1 d . U . . .
H7 H 0.5172 0.0439 0.2659 0.064 Uiso 1 1 calc R . . . .
N2A N 0.2072(9) 0.3327(9) 0.3853(9) 0.0463(17) Uani 0.687(5) 1 d . U P A 1
N1A N 0.0008(8) 0.3858(6) 0.2423(5) 0.0473(15) Uani 0.687(5) 1 d . U P A 1
N8 N -0.0098(3) 0.0903(2) -0.1549(3) 0.0621(8) Uani 1 1 d . U . . .
H8A H -0.0799 0.0394 -0.1710 0.074 Uiso 1 1 calc R U . . .
H8B H 0.0313 0.1027 -0.2059 0.074 Uiso 1 1 calc R U . . .
N6 N 0.0273(4) 0.1029(3) 0.4380(3) 0.0633(9) Uani 1 1 d . U . . .
H6A H -0.0327 0.0448 0.4075 0.076 Uiso 1 1 calc R U . . .
H6B H 0.0773 0.1104 0.4978 0.076 Uiso 1 1 calc R U . . .
C14A C 0.4394(12) 0.1830(9) 0.2013(8) 0.051(2) Uani 0.687(5) 1 d . U P A 1
H14A H 0.5263 0.2078 0.2473 0.061 Uiso 0.687(5) 1 calc R . P A 1
H14B H 0.4562 0.1507 0.1271 0.061 Uiso 0.687(5) 1 calc R . P A 1
C18 C 0.3725(4) -0.0792(2) 0.2557(3) 0.0484(8) Uani 1 1 d . U . . .
H18 H 0.2770 -0.1001 0.2243 0.058 Uiso 0.687(5) 1 calc R . P A 1
H18A H 0.2808 -0.0895 0.2182 0.058 Uiso 0.313(5) 1 calc R . P A 2
C15 C 0.3604(4) 0.0959(2) 0.2340(3) 0.0478(8) Uani 1 1 d . U . . .
C13 C 0.0423(4) 0.1785(3) 0.3944(3) 0.0496(8) Uani 1 1 d . U . . .
C16A C 0.1469(8) 0.2356(6) -0.0422(6) 0.0530(17) Uani 0.687(5) 1 d . U P A 1
H16A H 0.2284 0.2047 -0.0548 0.064 Uiso 0.687(5) 1 calc R . P A 1
H16B H 0.1293 0.2704 -0.0963 0.064 Uiso 0.687(5) 1 calc R . P A 1
C17 C 0.0338(4) 0.1479(3) -0.0542(3) 0.0628(10) Uani 1 1 d . U . . .
C21A C 0.4005(10) -0.2735(12) 0.1906(13) 0.048(2) Uani 0.687(5) 1 d . U P A 1
C19A C 0.3958(10) -0.0849(9) 0.3682(11) 0.057(2) Uani 0.687(5) 1 d . U P A 1
H19A H 0.4921 -0.0709 0.3924 0.069 Uiso 0.687(5) 1 calc R . P A 1
H19B H 0.3573 -0.0278 0.4170 0.069 Uiso 0.687(5) 1 calc R . P A 1
C22A C 0.4551(13) -0.1609(13) 0.1999(12) 0.053(3) Uani 0.687(5) 1 d . U P A 1
H22A H 0.4615 -0.1573 0.1275 0.063 Uiso 0.687(5) 1 calc R . P A 1
H22B H 0.5457 -0.1411 0.2397 0.063 Uiso 0.687(5) 1 calc R . P A 1
C20A C 0.3360(11) -0.1927(13) 0.3758(12) 0.063(3) Uani 0.687(5) 1 d . U P A 1
C8A C 0.4045(8) 0.3135(8) 0.1168(7) 0.0445(18) Uani 0.687(5) 1 d . U P A 1
H8AA H 0.4051 0.2505 0.0532 0.053 Uiso 0.687(5) 1 calc R . P A 1
H8AB H 0.4932 0.3589 0.1341 0.053 Uiso 0.687(5) 1 calc R . P A 1
C12 C 0.1464(4) 0.2758(3) 0.4547(3) 0.0597(9) Uani 1 1 d . U . . .
H12A H 0.1059 0.3268 0.5087 0.072 Uiso 0.687(5) 1 calc R . P A 1
H12B H 0.2172 0.2530 0.4932 0.072 Uiso 0.687(5) 1 calc R . P A 1
H12C H 0.1139 0.3175 0.5200 0.072 Uiso 0.313(5) 1 calc R . P A 2
H12D H 0.2273 0.2515 0.4770 0.072 Uiso 0.313(5) 1 calc R . P A 2
C6A C 0.3495(7) 0.3420(7) 0.3998(6) 0.0526(17) Uani 0.687(5) 1 d . U P A 1
H6AA H 0.3718 0.2750 0.4082 0.063 Uiso 0.687(5) 1 calc R . P A 1
H6AB H 0.3864 0.4013 0.4667 0.063 Uiso 0.687(5) 1 calc R . P A 1
C26A C 0.2758(11) -0.3207(10) 0.1074(16) 0.065(3) Uani 0.687(5) 1 d . U P A 1
H26A H 0.2341 -0.3888 0.1133 0.097 Uiso 0.687(5) 1 calc GR . P A 1
H26B H 0.3001 -0.3332 0.0358 0.097 Uiso 0.687(5) 1 calc GR . P A 1
H26C H 0.2135 -0.2702 0.1200 0.097 Uiso 0.687(5) 1 calc GR . P A 1
C25A C 0.5065(14) -0.3449(13) 0.1623(15) 0.104(5) Uani 0.687(5) 1 d . U P A 1
H25A H 0.5852 -0.3150 0.2161 0.156 Uiso 0.687(5) 1 calc GR . P A 1
H25B H 0.5301 -0.3473 0.0922 0.156 Uiso 0.687(5) 1 calc GR . P A 1
H25C H 0.4715 -0.4176 0.1605 0.156 Uiso 0.687(5) 1 calc GR . P A 1
C1A C -0.138(2) 0.3512(12) 0.2130(15) 0.060(3) Uani 0.687(5) 1 d . U P A 1
H1AA H -0.1683 0.3006 0.2501 0.071 Uiso 0.687(5) 1 calc R . P A 1
H1AB H -0.1569 0.3116 0.1354 0.071 Uiso 0.687(5) 1 calc R . P A 1
C23A C 0.3941(14) -0.2028(8) 0.4802(7) 0.106(4) Uani 0.687(5) 1 d . U P A 1
H23A H 0.3811 -0.1414 0.5398 0.158 Uiso 0.687(5) 1 calc GR . P A 1
H23B H 0.4889 -0.2042 0.4805 0.158 Uiso 0.687(5) 1 calc GR . P A 1
H23C H 0.3498 -0.2693 0.4877 0.158 Uiso 0.687(5) 1 calc GR . P A 1
C10A C 0.0720(8) 0.3877(6) 0.0681(5) 0.0485(17) Uani 0.687(5) 1 d . U P A 1
H10A H -0.0152 0.3450 0.0312 0.058 Uiso 0.687(5) 1 calc R . P A 1
H10B H 0.1002 0.4375 0.0296 0.058 Uiso 0.687(5) 1 calc R . P A 1
C11A C 0.0582(5) 0.4537(4) 0.1840(4) 0.0480(12) Uani 0.687(5) 1 d . U P A 1
H11A H 0.1465 0.4927 0.2222 0.058 Uiso 0.687(5) 1 calc R . P A 1
H11B H 0.0016 0.5075 0.1823 0.058 Uiso 0.687(5) 1 calc R . P A 1
C24A C 0.1873(15) -0.2121(14) 0.3668(12) 0.097(4) Uani 0.687(5) 1 d . U P A 1
H24A H 0.1601 -0.1617 0.4290 0.145 Uiso 0.687(5) 1 calc GR . P A 1
H24B H 0.1556 -0.2858 0.3639 0.145 Uiso 0.687(5) 1 calc GR . P A 1
H24C H 0.1494 -0.2013 0.3018 0.145 Uiso 0.687(5) 1 calc GR . P A 1
C4A C 0.0314(6) 0.4364(5) 0.3591(5) 0.0509(13) Uani 0.687(5) 1 d . U P A 1
H4AA H -0.0286 0.3966 0.3929 0.061 Uiso 0.687(5) 1 calc R . P A 1
H4AB H 0.0135 0.5107 0.3787 0.061 Uiso 0.687(5) 1 calc R . P A 1
C9A C 0.3029(5) 0.3768(4) 0.0912(4) 0.0426(12) Uani 0.687(5) 1 d . U P A 1
H9AA H 0.3069 0.4423 0.1532 0.051 Uiso 0.687(5) 1 calc R . P A 1
H9AB H 0.3257 0.3996 0.0303 0.051 Uiso 0.687(5) 1 calc R . P A 1
C2A C -0.2175(13) 0.4400(11) 0.2381(9) 0.070(3) Uani 0.687(5) 1 d . U P A 1
C5A C 0.1714(7) 0.4397(4) 0.4033(4) 0.0510(13) Uani 0.687(5) 1 d . U P A 1
H5AA H 0.2315 0.4801 0.3701 0.061 Uiso 0.687(5) 1 calc R . P A 1
H5AB H 0.1852 0.4791 0.4808 0.061 Uiso 0.687(5) 1 calc R . P A 1
C7A C 0.4161(5) 0.3626(5) 0.3098(5) 0.0510(13) Uani 0.687(5) 1 d . U P A 1
H7AA H 0.3945 0.4299 0.3015 0.061 Uiso 0.687(5) 1 calc R . P A 1
H7AB H 0.5131 0.3732 0.3294 0.061 Uiso 0.687(5) 1 calc R . P A 1
C3A C -0.2679(11) 0.5164(10) 0.2600(9) 0.098(3) Uani 0.687(5) 1 d . U P A 1
H3A H -0.3086 0.5782 0.2776 0.118 Uiso 0.687(5) 1 calc R . P A 1
C8B C 0.4272(13) 0.3659(9) 0.2137(12) 0.061(3) Uani 0.313(5) 1 d . U P A 2
H8BA H 0.3997 0.4351 0.2494 0.074 Uiso 0.313(5) 1 calc R . P A 2
H8BB H 0.5248 0.3791 0.2191 0.074 Uiso 0.313(5) 1 calc R . P A 2
C6B C 0.3119(14) 0.4050(11) 0.4309(12) 0.066(3) Uani 0.313(5) 1 d . U P A 2
H6BA H 0.3308 0.4312 0.5097 0.079 Uiso 0.313(5) 1 calc R . P A 2
H6BB H 0.3208 0.4677 0.4060 0.079 Uiso 0.313(5) 1 calc R . P A 2
C10B C 0.1764(17) 0.3903(13) 0.0813(12) 0.066(3) Uani 0.313(5) 1 d . U P A 2
H10C H 0.2354 0.4517 0.1359 0.079 Uiso 0.313(5) 1 calc R . P A 2
H10D H 0.1800 0.4023 0.0121 0.079 Uiso 0.313(5) 1 calc R . P A 2
C4B C 0.0715(17) 0.4558(11) 0.3048(17) 0.076(3) Uani 0.313(5) 1 d . U P A 2
H4BA H 0.0160 0.5123 0.3171 0.091 Uiso 0.313(5) 1 calc R . P A 2
H4BB H 0.1607 0.4876 0.2966 0.091 Uiso 0.313(5) 1 calc R . P A 2
N4B N 0.2320(13) 0.2939(8) 0.0751(9) 0.053(2) Uani 0.313(5) 1 d . U P A 2
C5B C 0.0826(19) 0.4146(11) 0.4079(15) 0.071(3) Uani 0.313(5) 1 d . U P A 2
H5BA H 0.1109 0.4768 0.4741 0.085 Uiso 0.313(5) 1 calc R . P A 2
H5BB H -0.0048 0.3766 0.4130 0.085 Uiso 0.313(5) 1 calc R . P A 2
N1B N 0.0140(19) 0.3676(14) 0.2064(15) 0.062(3) Uani 0.313(5) 1 d . U P A 2
C16B C 0.1944(19) 0.2090(14) -0.0302(16) 0.062(4) Uani 0.313(5) 1 d . U P A 2
H16C H 0.2514 0.1541 -0.0351 0.074 Uiso 0.313(5) 1 calc R . P A 2
H16D H 0.2116 0.2409 -0.0864 0.074 Uiso 0.313(5) 1 calc R . P A 2
C7B C 0.4067(18) 0.3324(13) 0.3844(16) 0.060(4) Uani 0.313(5) 1 d . U P A 2
H7BA H 0.4978 0.3735 0.4078 0.071 Uiso 0.313(5) 1 calc R . P A 2
H7BB H 0.3995 0.2728 0.4140 0.071 Uiso 0.313(5) 1 calc R . P A 2
C9B C 0.370(2) 0.327(2) 0.100(2) 0.058(4) Uani 0.313(5) 1 d . U P A 2
H9BA H 0.3949 0.3852 0.0704 0.070 Uiso 0.313(5) 1 calc R . P A 2
H9BB H 0.4120 0.2662 0.0625 0.070 Uiso 0.313(5) 1 calc R . P A 2
N2B N 0.179(2) 0.342(2) 0.396(2) 0.055(3) Uani 0.313(5) 1 d . U P A 2
C21B C 0.373(3) -0.284(3) 0.174(3) 0.067(5) Uani 0.313(5) 1 d D U P A 2
C25B C 0.480(4) -0.344(2) 0.129(2) 0.089(8) Uani 0.313(5) 1 d D U P A 2
H25D H 0.5664 -0.3063 0.1700 0.133 Uiso 0.313(5) 1 calc GR . P A 2
H25E H 0.4801 -0.3483 0.0543 0.133 Uiso 0.313(5) 1 calc GR . P A 2
H25F H 0.4634 -0.4167 0.1329 0.133 Uiso 0.313(5) 1 calc GR . P A 2
C20B C 0.290(3) -0.195(3) 0.369(3) 0.056(4) Uani 0.313(5) 1 d . U P A 2
C23B C 0.313(2) -0.1860(19) 0.4837(18) 0.085(5) Uani 0.313(5) 1 d . U P A 2
H23D H 0.2861 -0.2566 0.4906 0.127 Uiso 0.313(5) 1 calc GR . P A 2
H23E H 0.2617 -0.1352 0.5245 0.127 Uiso 0.313(5) 1 calc GR . P A 2
H23F H 0.4076 -0.1606 0.5113 0.127 Uiso 0.313(5) 1 calc GR . P A 2
C1 C -0.139(6) 0.339(3) 0.194(4) 0.077(6) Uani 0.313(5) 1 d D U P A 2
H1A H -0.1724 0.2828 0.1238 0.092 Uiso 0.313(5) 1 calc R . P A 2
H1B H -0.1648 0.3100 0.2503 0.092 Uiso 0.313(5) 1 calc R . P A 2
C19B C 0.348(2) -0.078(2) 0.365(3) 0.056(5) Uani 0.313(5) 1 d . U P A 2
H19C H 0.2842 -0.0299 0.3897 0.068 Uiso 0.313(5) 1 calc R . P A 2
H19D H 0.4315 -0.0494 0.4142 0.068 Uiso 0.313(5) 1 calc R . P A 2
C24B C 0.146(2) -0.219(2) 0.330(2) 0.058(4) Uani 0.313(5) 1 d . U P A 2
H24D H 0.1015 -0.1673 0.3777 0.088 Uiso 0.313(5) 1 calc GR . P A 2
H24E H 0.1098 -0.2918 0.3277 0.088 Uiso 0.313(5) 1 calc GR . P A 2
H24F H 0.1311 -0.2146 0.2578 0.088 Uiso 0.313(5) 1 calc GR . P A 2
C14B C 0.457(3) 0.198(2) 0.2412(19) 0.055(5) Uani 0.313(5) 1 d . U P A 2
H14C H 0.5355 0.2097 0.2947 0.066 Uiso 0.313(5) 1 calc R . P A 2
H14D H 0.4875 0.1908 0.1713 0.066 Uiso 0.313(5) 1 calc R . P A 2
C22B C 0.431(4) -0.162(3) 0.178(3) 0.058(5) Uani 0.313(5) 1 d . U P A 2
H22C H 0.5282 -0.1470 0.1986 0.069 Uiso 0.313(5) 1 calc R . P A 2
H22D H 0.4121 -0.1563 0.1065 0.069 Uiso 0.313(5) 1 calc R . P A 2
C26B C 0.233(3) -0.318(3) 0.118(4) 0.100(11) Uani 0.313(5) 1 d D U P A 2
H26D H 0.1997 -0.3912 0.1160 0.149 Uiso 0.313(5) 1 calc GR . P A 2
H26E H 0.2313 -0.3161 0.0454 0.149 Uiso 0.313(5) 1 calc GR . P A 2
H26F H 0.1778 -0.2691 0.1566 0.149 Uiso 0.313(5) 1 calc GR . P A 2
N3B N 0.3866(11) 0.2884(9) 0.2722(12) 0.049(2) Uani 0.313(5) 1 d . U P A 2
C11B C 0.042(2) 0.394(2) 0.106(2) 0.073(4) Uani 0.313(5) 1 d . U P A 2
H11C H -0.0196 0.3430 0.0443 0.088 Uiso 0.313(5) 1 calc R . P A 2
H11D H 0.0236 0.4668 0.1140 0.088 Uiso 0.313(5) 1 calc R . P A 2
C3B C -0.238(3) 0.511(3) 0.209(3) 0.121(9) Uani 0.313(5) 1 d D U P A 2
H3B H -0.2727 0.5753 0.2157 0.146 Uiso 0.313(5) 1 calc R . P A 2
C2B C -0.198(3) 0.437(3) 0.201(3) 0.084(7) Uani 0.313(5) 1 d D U P A 2
Cl1B Cl 0.7025(11) 0.062(2) 0.0330(10) 0.114(6) Uani 0.181(11) 1 d . U P B 2
Cl1C Cl 0.4804(16) -0.0814(11) -0.0067(11) 0.093(4) Uani 0.1 1 d . U P C -1
Cl1A Cl 0.7435(14) -0.0013(10) 0.0261(6) 0.098(4) Uani 0.219(11) 1 d . . P B 1

loop_
_atom_site_aniso_label
_atom_site_aniso_U_11
_atom_site_aniso_U_22
_atom_site_aniso_U_33
_atom_site_aniso_U_23
_atom_site_aniso_U_13
_atom_site_aniso_U_12
Br1 0.0884(6) 0.0728(6) 0.0553(5) 0.0281(4) -0.0067(4) 0.0175(4)
Na1 0.0603(8) 0.0276(6) 0.0606(8) 0.0155(5) 0.0155(6) 0.0054(5)
O2 0.0540(15) 0.0264(10) 0.0847(18) 0.0178(11) 0.0168(12) 0.0066(9)
O1 0.0546(14) 0.0460(13) 0.0563(14) 0.0212(11) 0.0016(11) -0.0028(10)
O4 0.102(2) 0.0350(13) 0.093(2) 0.0366(13) -0.0042(17) -0.0005(13)
O3 0.100(2) 0.0451(14) 0.0645(16) 0.0063(12) 0.0275(15) -0.0195(14)
N5 0.072(2) 0.0286(13) 0.0653(18) 0.0227(13) -0.0057(15) 0.0010(12)
N3A 0.049(2) 0.024(2) 0.059(3) 0.018(2) 0.010(2) 0.0107(16)
N4A 0.053(3) 0.023(2) 0.046(2) 0.0078(16) 0.003(2) -0.001(2)
O5 0.0529(15) 0.0682(18) 0.091(2) 0.0369(16) 0.0025(14) 0.0032(13)
N7 0.0530(16) 0.0266(12) 0.080(2) 0.0215(13) 0.0038(14) 0.0033(11)
N2A 0.051(4) 0.036(3) 0.054(3) 0.019(3) 0.002(3) 0.005(2)
N1A 0.062(3) 0.034(3) 0.048(3) 0.014(2) 0.010(2) 0.015(2)
N8 0.076(2) 0.0387(15) 0.0603(19) 0.0065(14) 0.0146(16) -0.0073(14)
N6 0.077(2) 0.0539(18) 0.0569(19) 0.0249(15) -0.0015(16) -0.0029(16)
C14A 0.050(4) 0.030(4) 0.080(6) 0.027(4) 0.016(5) 0.012(3)
C18 0.0547(19) 0.0253(14) 0.064(2) 0.0163(14) -0.0007(16) 0.0037(13)
C15 0.056(2) 0.0234(14) 0.066(2) 0.0140(14) 0.0159(16) 0.0100(13)
C13 0.056(2) 0.0426(17) 0.0510(19) 0.0171(15) 0.0093(16) 0.0059(15)
C16A 0.067(5) 0.036(3) 0.046(3) 0.007(2) 0.008(3) -0.003(3)
C17 0.083(3) 0.0350(17) 0.060(2) 0.0055(16) 0.018(2) -0.0071(17)
C21A 0.053(4) 0.024(4) 0.066(6) 0.014(3) 0.010(4) 0.004(3)
C19A 0.080(7) 0.024(3) 0.060(3) 0.008(2) 0.004(5) 0.005(4)
C22A 0.055(5) 0.032(3) 0.079(8) 0.027(4) 0.014(4) 0.009(3)
C20A 0.090(7) 0.040(3) 0.052(4) 0.014(3) 0.006(5) -0.006(6)
C8A 0.049(4) 0.030(3) 0.060(4) 0.019(3) 0.014(3) 0.010(3)
C12 0.066(2) 0.053(2) 0.054(2) 0.0157(16) 0.0028(17) -0.0039(17)
C6A 0.059(4) 0.047(4) 0.054(3) 0.021(3) 0.001(3) 0.009(3)
C26A 0.100(6) 0.028(3) 0.058(4) 0.014(3) -0.001(5) -0.006(4)
C25A 0.098(6) 0.051(5) 0.197(16) 0.062(8) 0.075(8) 0.041(5)
C1A 0.057(4) 0.051(5) 0.066(6) 0.017(4) 0.003(4) 0.006(3)
C23A 0.197(12) 0.054(5) 0.056(4) 0.024(3) -0.009(6) -0.006(7)
C10A 0.061(4) 0.037(3) 0.047(3) 0.018(3) 0.000(3) 0.004(3)
C11A 0.067(3) 0.023(2) 0.051(3) 0.011(2) 0.001(2) 0.011(2)
C24A 0.105(8) 0.068(6) 0.124(11) 0.034(7) 0.050(7) 0.009(7)
C4A 0.065(4) 0.045(3) 0.044(3) 0.010(2) 0.013(3) 0.021(3)
C9A 0.050(3) 0.028(2) 0.048(3) 0.0126(19) 0.007(2) 0.000(2)
C2A 0.058(5) 0.084(5) 0.072(7) 0.032(5) 0.004(4) 0.019(4)
C5A 0.063(4) 0.036(3) 0.048(3) 0.008(2) 0.006(2) 0.007(2)
C7A 0.053(3) 0.039(3) 0.062(3) 0.021(3) 0.004(2) 0.004(2)
C3A 0.080(7) 0.109(6) 0.101(8) 0.020(6) -0.009(5) 0.052(5)
C8B 0.061(6) 0.038(5) 0.088(8) 0.030(6) 0.007(5) -0.002(5)
C6B 0.067(7) 0.039(6) 0.072(7) -0.002(5) 0.013(5) -0.008(5)
C10B 0.079(9) 0.055(7) 0.073(8) 0.028(6) 0.018(6) 0.022(7)
C4B 0.075(8) 0.036(6) 0.112(8) 0.018(6) 0.011(8) 0.017(6)
N4B 0.059(5) 0.032(5) 0.067(5) 0.016(4) 0.012(4) 0.003(4)
C5B 0.068(8) 0.042(6) 0.086(7) -0.001(5) 0.010(8) 0.009(6)
N1B 0.064(6) 0.036(6) 0.091(7) 0.026(5) 0.017(6) 0.013(5)
C16B 0.071(8) 0.042(7) 0.064(7) 0.010(6) 0.019(6) -0.011(6)
C7B 0.066(8) 0.029(6) 0.074(7) 0.010(5) -0.003(7) 0.001(7)
C9B 0.059(7) 0.040(9) 0.085(8) 0.035(7) 0.012(7) 0.002(7)
N2B 0.062(7) 0.027(6) 0.065(5) 0.005(4) 0.014(5) -0.005(5)
C21B 0.108(14) 0.027(6) 0.061(8) 0.015(7) 0.008(10) -0.002(10)
C25B 0.18(2) 0.022(7) 0.086(12) 0.030(8) 0.055(12) 0.031(10)
C20B 0.072(12) 0.034(6) 0.061(8) 0.019(6) 0.008(9) -0.004(9)
C23B 0.127(17) 0.068(11) 0.071(7) 0.038(7) 0.014(9) 0.017(11)
C1 0.062(7) 0.072(11) 0.097(17) 0.030(11) 0.010(9) 0.013(7)
C19B 0.070(12) 0.033(6) 0.064(7) 0.015(5) 0.009(10) 0.004(8)
C24B 0.064(9) 0.039(8) 0.083(12) 0.029(9) 0.028(7) 0.013(7)
C14B 0.055(7) 0.027(6) 0.083(13) 0.019(8) 0.011(9) 0.006(5)
C22B 0.100(15) 0.029(5) 0.046(8) 0.018(6) -0.001(8) 0.011(8)
C26B 0.142(17) 0.069(15) 0.064(17) 0.020(12) -0.031(17) -0.028(13)
N3B 0.054(4) 0.022(4) 0.076(6) 0.021(5) 0.015(4) 0.004(3)
C11B 0.080(9) 0.053(8) 0.104(10) 0.043(9) 0.016(8) 0.028(7)
C3B 0.104(16) 0.153(17) 0.15(2) 0.077(19) 0.059(15) 0.086(14)
C2B 0.068(10) 0.095(10) 0.105(18) 0.047(13) 0.026(12) 0.024(8)
Cl1B 0.080(6) 0.148(16) 0.118(7) 0.055(8) 0.012(5) 0.009(7)
Cl1C 0.131(11) 0.081(7) 0.090(8) 0.040(7) 0.038(8) 0.050(8)
Cl1A 0.113(7) 0.089(6) 0.082(4) 0.019(4) 0.017(4) 0.000(5)

loop_
_atom_type_symbol
_atom_type_description
_atom_type_scat_dispersion_real
_atom_type_scat_dispersion_imag
_atom_type_scat_source
C C 0.0033 0.0016 'International Tables Vol C Tables 4.2.6.8 and 6.1.1.4'
H H 0.0000 0.0000 'International Tables Vol C Tables 4.2.6.8 and 6.1.1.4'
Br Br -0.2901 2.4595 'International Tables Vol C Tables 4.2.6.8 and 6.1.1.4'
Cl Cl 0.1484 0.1585 'International Tables Vol C Tables 4.2.6.8 and 6.1.1.4'
N N 0.0061 0.0033 'International Tables Vol C Tables 4.2.6.8 and 6.1.1.4'
Na Na 0.0362 0.0249 'International Tables Vol C Tables 4.2.6.8 and 6.1.1.4'
O O 0.0106 0.0060 'International Tables Vol C Tables 4.2.6.8 and 6.1.1.4'

loop_
_geom_angle_atom_site_label_1
_geom_angle_atom_site_label_2
_geom_angle_atom_site_label_3
_geom_angle
_geom_angle_site_symmetry_1
_geom_angle_site_symmetry_3
_geom_angle_publ_flag
O2 Na1 O3 108.44(11) . . ?
O2 Na1 N3A 68.48(11) . . ?
O2 Na1 N4A 126.05(16) . . ?
O2 Na1 N2A 86.5(2) . . ?
O2 Na1 N1A 156.81(16) . . ?
O2 Na1 C13 71.71(10) . . ?
O2 Na1 N4B 108.8(3) . . ?
O2 Na1 N2B 91.8(6) . . ?
O2 Na1 N3B 64.2(2) . . ?
O1 Na1 O2 85.46(9) . . ?
O1 Na1 O3 101.20(10) . . ?
O1 Na1 N3A 135.47(15) . . ?
O1 Na1 N4A 148.04(16) . . ?
O1 Na1 N2A 70.6(2) . . ?
O1 Na1 N1A 79.58(17) . . ?
O1 Na1 C13 22.78(9) . . ?
O1 Na1 N4B 165.8(3) . . ?
O1 Na1 N2B 65.5(6) . . ?
O1 Na1 N3B 118.6(3) . . ?
O3 Na1 N3A 120.71(16) . . ?
O3 Na1 N4A 66.47(12) . . ?
O3 Na1 N2A 162.65(19) . . ?
O3 Na1 N1A 91.89(17) . . ?
O3 Na1 C13 122.30(10) . . ?
O3 Na1 N4B 75.0(3) . . ?
O3 Na1 N2B 155.3(5) . . ?
O3 Na1 N3B 137.7(3) . . ?
N3A Na1 N1A 111.0(2) . . ?
N3A Na1 C13 112.70(15) . . ?
N4A Na1 N3A 70.30(17) . . ?
N4A Na1 N1A 71.84(19) . . ?
N4A Na1 C13 158.97(14) . . ?
N2A Na1 N3A 72.3(2) . . ?
N2A Na1 N4A 112.2(3) . . ?
N2A Na1 N1A 71.9(2) . . ?
N2A Na1 C13 53.1(3) . . ?
N1A Na1 C13 88.20(16) . . ?
N4B Na1 C13 162.2(3) . . ?
N4B Na1 N2B 112.5(7) . . ?
N4B Na1 N3B 69.5(4) . . ?
N1B Na1 O2 166.3(5) . . ?
N1B Na1 O1 87.5(5) . . ?
N1B Na1 O3 84.4(5) . . ?
N1B Na1 C13 97.7(5) . . ?
N1B Na1 N4B 78.5(5) . . ?
N1B Na1 N2B 74.6(7) . . ?
N1B Na1 N3B 109.5(5) . . ?
N2B Na1 C13 50.1(6) . . ?
N2B Na1 N3B 63.8(6) . . ?
N3B Na1 C13 95.9(3) . . ?
C15 O2 Na1 122.3(2) . . ?
C13 O1 Na1 108.6(2) . . ?
C17 O3 Na1 115.1(3) . . ?
O4 N5 C21A 116.7(7) . . ?
O4 N5 C20A 116.8(8) . . ?
O4 N5 C21B 112.5(15) . . ?
O4 N5 C20B 113.3(14) . . ?
C20A N5 C21A 125.4(10) . . ?
C21B N5 C20B 119.7(19) . . ?
C14A N3A Na1 108.0(5) . . ?
C14A N3A C8A 109.5(6) . . ?
C14A N3A C7A 113.1(5) . . ?
C8A N3A Na1 109.0(4) . . ?
C7A N3A Na1 105.1(3) . . ?
C7A N3A C8A 111.9(5) . . ?
C16A N4A Na1 107.3(4) . . ?
C16A N4A C9A 110.8(5) . . ?
C10A N4A Na1 108.5(4) . . ?
C10A N4A C16A 108.8(5) . . ?
C10A N4A C9A 110.6(5) . . ?
C9A N4A Na1 110.7(3) . . ?
H5A O5 H5B 109.5 . . ?
C18 N7 H7 118.0 . . ?
C15 N7 H7 118.0 . . ?
C15 N7 C18 124.0(3) . . ?
C12 N2A Na1 106.6(6) . . ?
C6A N2A Na1 107.9(6) . . ?
C6A N2A C12 110.9(7) . . ?
C6A N2A C5A 109.8(9) . . ?
C5A N2A Na1 108.5(6) . . ?
C5A N2A C12 112.9(6) . . ?
C1A N1A Na1 109.6(6) . . ?
C1A N1A C11A 113.3(9) . . ?
C1A N1A C4A 109.4(10) . . ?
C11A N1A Na1 105.3(4) . . ?
C11A N1A C4A 113.1(6) . . ?
C4A N1A Na1 105.6(4) . . ?
H8A N8 H8B 120.0 . . ?
C17 N8 H8A 120.0 . . ?
C17 N8 H8B 120.0 . . ?
H6A N6 H6B 120.0 . . ?
C13 N6 H6A 120.0 . . ?
C13 N6 H6B 120.0 . . ?
N3A C14A H14A 108.4 . . ?
N3A C14A H14B 108.4 . . ?
N3A C14A C15 115.5(8) . . ?
H14A C14A H14B 107.5 . . ?
C15 C14A H14A 108.4 . . ?
C15 C14A H14B 108.4 . . ?
N7 C18 H18 112.4 . . ?
N7 C18 H18A 102.1 . . ?
N7 C18 C19A 110.9(5) . . ?
N7 C18 C22A 108.6(6) . . ?
N7 C18 C19B 113.1(11) . . ?
N7 C18 C22B 108.0(15) . . ?
C19A C18 H18 112.4 . . ?
C22A C18 H18 112.4 . . ?
C22A C18 C19A 99.6(7) . . ?
C19B C18 H18A 102.1 . . ?
C22B C18 H18A 102.1 . . ?
C22B C18 C19B 125.7(17) . . ?
O2 C15 N7 124.3(3) . . ?
O2 C15 C14A 120.7(5) . . ?
O2 C15 C14B 126.4(11) . . ?
N7 C15 C14A 114.4(5) . . ?
N7 C15 C14B 108.4(11) . . ?
O1 C13 Na1 48.60(17) . . ?
O1 C13 N6 123.1(3) . . ?
O1 C13 C12 121.4(3) . . ?
N6 C13 Na1 141.2(3) . . ?
N6 C13 C12 115.5(3) . . ?
C12 C13 Na1 85.9(2) . . ?
N4A C16A H16A 109.4 . . ?
N4A C16A H16B 109.4 . . ?
N4A C16A C17 111.1(6) . . ?
H16A C16A H16B 108.0 . . ?
C17 C16A H16A 109.4 . . ?
C17 C16A H16B 109.4 . . ?
O3 C17 N8 124.3(4) . . ?
O3 C17 C16A 122.9(4) . . ?
O3 C17 C16B 117.6(8) . . ?
N8 C17 C16A 112.7(4) . . ?
N8 C17 C16B 114.8(7) . . ?
N5 C21A C22A 110.2(10) . . ?
N5 C21A C26A 109.3(11) . . ?
N5 C21A C25A 104.8(13) . . ?
C22A C21A C26A 112.4(13) . . ?
C22A C21A C25A 110.1(10) . . ?
C26A C21A C25A 109.8(10) . . ?
C18 C19A H19A 108.9 . . ?
C18 C19A H19B 108.9 . . ?
H19A C19A H19B 107.7 . . ?
C20A C19A C18 113.3(9) . . ?
C20A C19A H19A 108.9 . . ?
C20A C19A H19B 108.9 . . ?
C18 C22A H22A 108.8 . . ?
C18 C22A H22B 108.8 . . ?
C21A C22A C18 113.8(10) . . ?
C21A C22A H22A 108.8 . . ?
C21A C22A H22B 108.8 . . ?
H22A C22A H22B 107.7 . . ?
N5 C20A C19A 110.4(11) . . ?
N5 C20A C23A 106.2(11) . . ?
N5 C20A C24A 106.8(11) . . ?
C23A C20A C19A 109.7(10) . . ?
C24A C20A C19A 114.3(13) . . ?
C24A C20A C23A 109.1(12) . . ?
N3A C8A H8AA 109.1 . . ?
N3A C8A H8AB 109.1 . . ?
N3A C8A C9A 112.3(6) . . ?
H8AA C8A H8AB 107.9 . . ?
C9A C8A H8AA 109.1 . . ?
C9A C8A H8AB 109.1 . . ?
N2A C12 C13 113.9(5) . . ?
N2A C12 H12A 108.8 . . ?
N2A C12 H12B 108.8 . . ?
C13 C12 H12A 108.8 . . ?
C13 C12 H12B 108.8 . . ?
C13 C12 H12C 108.9 . . ?
C13 C12 H12D 108.9 . . ?
H12A C12 H12B 107.7 . . ?
H12C C12 H12D 107.7 . . ?
N2B C12 C13 113.4(12) . . ?
N2B C12 H12C 108.9 . . ?
N2B C12 H12D 108.9 . . ?
N2A C6A H6AA 108.6 . . ?
N2A C6A H6AB 108.6 . . ?
N2A C6A C7A 114.9(7) . . ?
H6AA C6A H6AB 107.5 . . ?
C7A C6A H6AA 108.6 . . ?
C7A C6A H6AB 108.6 . . ?
C21A C26A H26A 109.5 . . ?
C21A C26A H26B 109.5 . . ?
C21A C26A H26C 109.5 . . ?
H26A C26A H26B 109.5 . . ?
H26A C26A H26C 109.5 . . ?
H26B C26A H26C 109.5 . . ?
C21A C25A H25A 109.5 . . ?
C21A C25A H25B 109.5 . . ?
C21A C25A H25C 109.5 . . ?
H25A C25A H25B 109.5 . . ?
H25A C25A H25C 109.5 . . ?
H25B C25A H25C 109.5 . . ?
N1A C1A H1AA 108.6 . . ?
N1A C1A H1AB 108.6 . . ?
N1A C1A C2A 114.5(12) . . ?
H1AA C1A H1AB 107.6 . . ?
C2A C1A H1AA 108.6 . . ?
C2A C1A H1AB 108.6 . . ?
C20A C23A H23A 109.5 . . ?
C20A C23A H23B 109.5 . . ?
C20A C23A H23C 109.5 . . ?
H23A C23A H23B 109.5 . . ?
H23A C23A H23C 109.5 . . ?
H23B C23A H23C 109.5 . . ?
N4A C10A H10A 109.2 . . ?
N4A C10A H10B 109.2 . . ?
N4A C10A C11A 112.1(5) . . ?
H10A C10A H10B 107.9 . . ?
C11A C10A H10A 109.2 . . ?
C11A C10A H10B 109.2 . . ?
N1A C11A C10A 112.3(5) . . ?
N1A C11A H11A 109.1 . . ?
N1A C11A H11B 109.1 . . ?
C10A C11A H11A 109.1 . . ?
C10A C11A H11B 109.1 . . ?
H11A C11A H11B 107.9 . . ?
C20A C24A H24A 109.5 . . ?
C20A C24A H24B 109.5 . . ?
C20A C24A H24C 109.5 . . ?
H24A C24A H24B 109.5 . . ?
H24A C24A H24C 109.5 . . ?
H24B C24A H24C 109.5 . . ?
N1A C4A H4AA 108.7 . . ?
N1A C4A H4AB 108.7 . . ?
N1A C4A C5A 114.1(5) . . ?
H4AA C4A H4AB 107.6 . . ?
C5A C4A H4AA 108.7 . . ?
C5A C4A H4AB 108.7 . . ?
N4A C9A C8A 113.4(5) . . ?
N4A C9A H9AA 108.9 . . ?
N4A C9A H9AB 108.9 . . ?
C8A C9A H9AA 108.9 . . ?
C8A C9A H9AB 108.9 . . ?
H9AA C9A H9AB 107.7 . . ?
C3A C2A C1A 173.4(16) . . ?
N2A C5A C4A 113.7(6) . . ?
N2A C5A H5AA 108.8 . . ?
N2A C5A H5AB 108.8 . . ?
C4A C5A H5AA 108.8 . . ?
C4A C5A H5AB 108.8 . . ?
H5AA C5A H5AB 107.7 . . ?
N3A C7A C6A 113.9(5) . . ?
N3A C7A H7AA 108.8 . . ?
N3A C7A H7AB 108.8 . . ?
C6A C7A H7AA 108.8 . . ?
C6A C7A H7AB 108.8 . . ?
H7AA C7A H7AB 107.7 . . ?
C2A C3A H3A 180.0 . . ?
H8BA C8B H8BB 107.7 . . ?
C9B C8B H8BA 108.8 . . ?
C9B C8B H8BB 108.8 . . ?
C9B C8B N3B 113.7(13) . . ?
N3B C8B H8BA 108.8 . . ?
N3B C8B H8BB 108.8 . . ?
H6BA C6B H6BB 108.5 . . ?
C7B C6B H6BA 110.2 . . ?
C7B C6B H6BB 110.2 . . ?
N2B C6B H6BA 110.2 . . ?
N2B C6B H6BB 110.2 . . ?
N2B C6B C7B 107.4(13) . . ?
H10C C10B H10D 107.0 . . ?
N4B C10B H10C 107.6 . . ?
N4B C10B H10D 107.6 . . ?
C11B C10B H10C 107.6 . . ?
C11B C10B H10D 107.6 . . ?
C11B C10B N4B 118.9(15) . . ?
H4BA C4B H4BB 107.9 . . ?
C5B C4B H4BA 109.3 . . ?
C5B C4B H4BB 109.3 . . ?
N1B C4B H4BA 109.3 . . ?
N1B C4B H4BB 109.3 . . ?
N1B C4B C5B 111.7(13) . . ?
C10B N4B Na1 105.1(9) . . ?
C10B N4B C16B 112.9(13) . . ?
C16B N4B Na1 103.6(9) . . ?
C9B N4B Na1 117.3(12) . . ?
C9B N4B C10B 106.2(13) . . ?
C9B N4B C16B 111.7(15) . . ?
C4B C5B H5BA 109.9 . . ?
C4B C5B H5BB 109.9 . . ?
H5BA C5B H5BB 108.3 . . ?
N2B C5B C4B 108.9(17) . . ?
N2B C5B H5BA 109.9 . . ?
N2B C5B H5BB 109.9 . . ?
C4B N1B Na1 109.3(12) . . ?
C4B N1B C1 113(2) . . ?
C4B N1B C11B 112.6(18) . . ?
C1 N1B Na1 113.0(16) . . ?
C11B N1B Na1 103.3(11) . . ?
C11B N1B C1 105(3) . . ?
C17 C16B H16C 108.8 . . ?
C17 C16B H16D 108.8 . . ?
N4B C16B C17 114.0(12) . . ?
N4B C16B H16C 108.8 . . ?
N4B C16B H16D 108.8 . . ?
H16C C16B H16D 107.7 . . ?
C6B C7B H7BA 108.5 . . ?
C6B C7B H7BB 108.5 . . ?
H7BA C7B H7BB 107.5 . . ?
N3B C7B C6B 115.0(15) . . ?
N3B C7B H7BA 108.5 . . ?
N3B C7B H7BB 108.5 . . ?
C8B C9B H9BA 107.9 . . ?
C8B C9B H9BB 107.9 . . ?
N4B C9B C8B 117.5(19) . . ?
N4B C9B H9BA 107.9 . . ?
N4B C9B H9BB 107.9 . . ?
H9BA C9B H9BB 107.2 . . ?
C12 N2B Na1 105.1(14) . . ?
C12 N2B C6B 113(2) . . ?
C12 N2B C5B 106.9(17) . . ?
C6B N2B Na1 117.6(14) . . ?
C5B N2B Na1 104.1(16) . . ?
C5B N2B C6B 109.7(19) . . ?
N5 C21B C22B 106(2) . . ?
C25B C21B N5 110(3) . . ?
C25B C21B C22B 102(3) . . ?
C26B C21B N5 108(3) . . ?
C26B C21B C25B 120(3) . . ?
C26B C21B C22B 110(3) . . ?
C21B C25B H25D 109.5 . . ?
C21B C25B H25E 109.5 . . ?
C21B C25B H25F 109.5 . . ?
H25D C25B H25E 109.5 . . ?
H25D C25B H25F 109.5 . . ?
H25E C25B H25F 109.5 . . ?
C23B C20B N5 114(2) . . ?
C23B C20B C19B 106(2) . . ?
C19B C20B N5 107(2) . . ?
C24B C20B N5 112(2) . . ?
C24B C20B C23B 110(2) . . ?
C24B C20B C19B 108(2) . . ?
C20B C23B H23D 109.5 . . ?
C20B C23B H23E 109.5 . . ?
C20B C23B H23F 109.5 . . ?
H23D C23B H23E 109.5 . . ?
H23D C23B H23F 109.5 . . ?
H23E C23B H23F 109.5 . . ?
N1B C1 H1A 109.7 . . ?
N1B C1 H1B 109.7 . . ?
H1A C1 H1B 108.2 . . ?
C2B C1 N1B 110(4) . . ?
C2B C1 H1A 109.7 . . ?
C2B C1 H1B 109.7 . . ?
C18 C19B C20B 113(2) . . ?
C18 C19B H19C 108.9 . . ?
C18 C19B H19D 108.9 . . ?
C20B C19B H19C 108.9 . . ?
C20B C19B H19D 108.9 . . ?
H19C C19B H19D 107.7 . . ?
C20B C24B H24D 109.5 . . ?
C20B C24B H24E 109.5 . . ?
C20B C24B H24F 109.5 . . ?
H24D C24B H24E 109.5 . . ?
H24D C24B H24F 109.5 . . ?
H24E C24B H24F 109.5 . . ?
C15 C14B H14C 110.2 . . ?
C15 C14B H14D 110.2 . . ?
H14C C14B H14D 108.5 . . ?
N3B C14B C15 107(2) . . ?
N3B C14B H14C 110.2 . . ?
N3B C14B H14D 110.2 . . ?
C18 C22B C21B 112(3) . . ?
C18 C22B H22C 109.1 . . ?
C18 C22B H22D 109.1 . . ?
C21B C22B H22C 109.1 . . ?
C21B C22B H22D 109.1 . . ?
H22C C22B H22D 107.9 . . ?
C21B C26B H26D 109.5 . . ?
C21B C26B H26E 109.5 . . ?
C21B C26B H26F 109.5 . . ?
H26D C26B H26E 109.5 . . ?
H26D C26B H26F 109.5 . . ?
H26E C26B H26F 109.5 . . ?
C8B N3B Na1 102.8(8) . . ?
C7B N3B Na1 111.0(10) . . ?
C7B N3B C8B 115.6(12) . . ?
C7B N3B C14B 108.3(14) . . ?
C14B N3B Na1 109.4(12) . . ?
C14B N3B C8B 109.6(16) . . ?
Na1 C11B H11C 94.5 . . ?
Na1 C11B H11D 153.0 . . ?
C10B C11B Na1 77.9(10) . . ?
C10B C11B N1B 115.3(17) . . ?
C10B C11B H11C 108.4 . . ?
C10B C11B H11D 108.4 . . ?
N1B C11B Na1 48.1(9) . . ?
N1B C11B H11C 108.4 . . ?
N1B C11B H11D 108.4 . . ?
H11C C11B H11D 107.5 . . ?
C2B C3B H3B 180.0 . . ?
C3B C2B C1 177(5) . . ?

loop_
_geom_bond_atom_site_label_1
_geom_bond_atom_site_label_2
_geom_bond_distance
_geom_bond_site_symmetry_2
_geom_bond_publ_flag
Na1 O2 2.402(3) . ?
Na1 O1 2.398(3) . ?
Na1 O3 2.436(4) . ?
Na1 N3A 2.631(5) . ?
Na1 N4A 2.533(5) . ?
Na1 N2A 2.527(12) . ?
Na1 N1A 2.643(7) . ?
Na1 C13 3.030(4) . ?
Na1 N4B 2.442(11) . ?
Na1 N1B 2.386(17) . ?
Na1 N2B 2.64(3) . ?
Na1 N3B 2.765(12) . ?
O2 C15 1.225(4) . ?
O1 C13 1.238(4) . ?
O4 N5 1.289(4) . ?
O3 C17 1.235(5) . ?
N5 C21A 1.451(18) . ?
N5 C20A 1.428(15) . ?
N5 C21B 1.57(4) . ?
N5 C20B 1.62(3) . ?
N3A C14A 1.457(12) . ?
N3A C8A 1.483(11) . ?
N3A C7A 1.461(8) . ?
N4A C16A 1.467(8) . ?
N4A C10A 1.453(10) . ?
N4A C9A 1.470(7) . ?
O5 H5A 0.8499 . ?
O5 H5B 0.8505 . ?
N7 H7 0.8800 . ?
N7 C18 1.455(4) . ?
N7 C15 1.331(4) . ?
N2A C12 1.500(12) . ?
N2A C6A 1.446(12) . ?
N2A C5A 1.475(11) . ?
N1A C1A 1.42(2) . ?
N1A C11A 1.470(9) . ?
N1A C4A 1.476(8) . ?
N8 H8A 0.8800 . ?
N8 H8B 0.8800 . ?
N8 C17 1.321(5) . ?
N6 H6A 0.8800 . ?
N6 H6B 0.8800 . ?
N6 C13 1.313(5) . ?
C14A H14A 0.9900 . ?
C14A H14B 0.9900 . ?
C14A C15 1.526(14) . ?
C18 H18 1.0000 . ?
C18 H18A 1.0000 . ?
C18 C19A 1.528(15) . ?
C18 C22A 1.526(16) . ?
C18 C19B 1.50(3) . ?
C18 C22B 1.49(4) . ?
C15 C14B 1.55(3) . ?
C13 C12 1.513(5) . ?
C16A H16A 0.9900 . ?
C16A H16B 0.9900 . ?
C16A C17 1.493(8) . ?
C17 C16B 1.697(18) . ?
C21A C22A 1.49(2) . ?
C21A C26A 1.538(13) . ?
C21A C25A 1.542(11) . ?
C19A H19A 0.9900 . ?
C19A H19B 0.9900 . ?
C19A C20A 1.52(2) . ?
C22A H22A 0.9900 . ?
C22A H22B 0.9900 . ?
C20A C23A 1.521(17) . ?
C20A C24A 1.508(15) . ?
C8A H8AA 0.9900 . ?
C8A H8AB 0.9900 . ?
C8A C9A 1.513(8) . ?
C12 H12A 0.9900 . ?
C12 H12B 0.9900 . ?
C12 H12C 0.9900 . ?
C12 H12D 0.9900 . ?
C12 N2B 1.39(3) . ?
C6A H6AA 0.9900 . ?
C6A H6AB 0.9900 . ?
C6A C7A 1.516(10) . ?
C26A H26A 0.9800 . ?
C26A H26B 0.9800 . ?
C26A H26C 0.9800 . ?
C25A H25A 0.9800 . ?
C25A H25B 0.9800 . ?
C25A H25C 0.9800 . ?
C1A H1AA 0.9900 . ?
C1A H1AB 0.9900 . ?
C1A C2A 1.498(14) . ?
C23A H23A 0.9800 . ?
C23A H23B 0.9800 . ?
C23A H23C 0.9800 . ?
C10A H10A 0.9900 . ?
C10A H10B 0.9900 . ?
C10A C11A 1.551(9) . ?
C11A H11A 0.9900 . ?
C11A H11B 0.9900 . ?
C24A H24A 0.9800 . ?
C24A H24B 0.9800 . ?
C24A H24C 0.9800 . ?
C4A H4AA 0.9900 . ?
C4A H4AB 0.9900 . ?
C4A C5A 1.499(9) . ?
C9A H9AA 0.9900 . ?
C9A H9AB 0.9900 . ?
C2A C3A 1.174(14) . ?
C5A H5AA 0.9900 . ?
C5A H5AB 0.9900 . ?
C7A H7AA 0.9900 . ?
C7A H7AB 0.9900 . ?
C3A H3A 0.9500 . ?
C8B H8BA 0.9900 . ?
C8B H8BB 0.9900 . ?
C8B C9B 1.48(3) . ?
C8B N3B 1.518(16) . ?
C6B H6BA 0.9900 . ?
C6B H6BB 0.9900 . ?
C6B C7B 1.51(2) . ?
C6B N2B 1.46(3) . ?
C10B H10C 0.9900 . ?
C10B H10D 0.9900 . ?
C10B N4B 1.460(18) . ?
C10B C11B 1.45(2) . ?
C4B H4BA 0.9900 . ?
C4B H4BB 0.9900 . ?
C4B C5B 1.64(3) . ?
C4B N1B 1.47(2) . ?
N4B C16B 1.48(2) . ?
N4B C9B 1.41(3) . ?
C5B H5BA 0.9900 . ?
C5B H5BB 0.9900 . ?
C5B N2B 1.46(3) . ?
N1B C1 1.55(6) . ?
N1B C11B 1.54(3) . ?
C16B H16C 0.9900 . ?
C16B H16D 0.9900 . ?
C7B H7BA 0.9900 . ?
C7B H7BB 0.9900 . ?
C7B N3B 1.41(2) . ?
C9B H9BA 0.9900 . ?
C9B H9BB 0.9900 . ?
C21B C25B 1.515(19) . ?
C21B C22B 1.64(5) . ?
C21B C26B 1.503(19) . ?
C25B H25D 0.9800 . ?
C25B H25E 0.9800 . ?
C25B H25F 0.9800 . ?
C20B C23B 1.50(4) . ?
C20B C19B 1.60(4) . ?
C20B C24B 1.49(3) . ?
C23B H23D 0.9800 . ?
C23B H23E 0.9800 . ?
C23B H23F 0.9800 . ?
C1 H1A 0.9900 . ?
C1 H1B 0.9900 . ?
C1 C2B 1.49(2) . ?
C19B H19C 0.9900 . ?
C19B H19D 0.9900 . ?
C24B H24D 0.9800 . ?
C24B H24E 0.9800 . ?
C24B H24F 0.9800 . ?
C14B H14C 0.9900 . ?
C14B H14D 0.9900 . ?
C14B N3B 1.46(3) . ?
C22B H22C 0.9900 . ?
C22B H22D 0.9900 . ?
C26B H26D 0.9800 . ?
C26B H26E 0.9800 . ?
C26B H26F 0.9800 . ?
C11B H11C 0.9900 . ?
C11B H11D 0.9900 . ?
C3B H3B 0.9500 . ?
C3B C2B 1.109(19) . ?

loop_
_geom_hbond_atom_site_label_D
_geom_hbond_atom_site_label_H
_geom_hbond_atom_site_label_A
_geom_hbond_distance_DH
_geom_hbond_distance_HA
_geom_hbond_distance_DA
_geom_hbond_angle_DHA
_geom_hbond_site_symmetry_A
O5 H5A Br1 0.85 2.38 3.206(3) 165.0 1_545
O5 H5B O1 0.85 1.96 2.788(4) 163.3 1_655
N7 H7 O5 0.88 2.15 3.000(4) 161.4 .
N8 H8A O2 0.88 2.08 2.954(4) 172.8 2
N8 H8B Br1 0.88 2.62 3.481(4) 167.7 2_665
N6 H6A Br1 0.88 2.59 3.471(4) 173.5 1_445
N6 H6B Br1 0.88 2.38 3.256(4) 175.4 2_666
C14A H14B Cl1A 0.99 2.82 3.425(12) 120.2 2_655
C16A H16A Cl1A 0.99 2.91 3.53(2) 121.6 2_655
C22A H22B Br1 0.99 2.80 3.771(13) 167.0 1_545
C25A H25A Br1 0.98 2.95 3.835(19) 150.0 1_545
C11A H11A O4 0.99 2.48 3.449(6) 165.4 1_565
C9A H9AA O4 0.99 2.59 3.574(6) 170.2 1_565
C5A H5AA O4 0.99 2.62 3.578(7) 164.0 1_565
C8B H8BA O4 0.99 2.58 3.543(13) 165.5 1_565
C4B H4BB O4 0.99 2.49 3.434(18) 159.1 1_565
C16B H16D Br1 0.99 3.13 3.86(2) 131.3 2_665
C1 H1A Cl1B 0.99 2.87 3.69(5) 141.0 1_455
C22B H22D Cl1B 0.99 2.81 3.71(4) 151.3 2_655
